data_4032302
loop_
_publ_author_name
'Sharma, Nitika'
'Peddinti, Rama Krishna'

_publ_section_title
;
 BF3&#x00B7;OEt2 Mediated Regioselective Reaction of Electron-Rich Arenes
 with 3-Ylidene Oxindoles.
;
_journal_issue 2
_journal_name_full 'The Journal of organic chemistry'
_journal_page_first 918
_journal_page_last 924
_journal_paper_doi 10.1021/acs.joc.6b02395
_journal_volume 82
_journal_year 2017
_chemical_formula_moiety 'C26 H17 N O2'
_chemical_formula_sum 'C26 H17 N O2'
_chemical_formula_weight 375.40
_space_group_crystal_system monoclinic
_space_group_IT_number 14
_space_group_name_Hall '-P 2yn'
_space_group_name_H-M_alt 'P 1 21/n 1'
_symmetry_space_group_name_Hall '-P 2yn'
_symmetry_space_group_name_H-M 'P 1 21/n 1'
_atom_sites_solution_hydrogens difmap
_audit_creation_method SHELXL-2014/7
_cell_angle_alpha 90
_cell_angle_beta 93.371(3)
_cell_angle_gamma 90
_cell_formula_units_Z 4
_cell_length_a 11.7029(6)
_cell_length_b 8.0441(4)
_cell_length_c 20.2235(10)
_cell_measurement_reflns_used 245
_cell_measurement_temperature 296(2)
_cell_measurement_theta_max 26.49
_cell_measurement_theta_min 1.96
_cell_volume 1900.53(17)
_computing_structure_refinement 'SHELXL-2014/7 (Sheldrick, 2014)'
_diffrn_ambient_temperature 296(2)
_diffrn_measured_fraction_theta_full 1.000
_diffrn_measured_fraction_theta_max 0.995
_diffrn_measurement_device_type 'Bruker-CCD detector'
_diffrn_radiation_type MoK\a
_diffrn_radiation_wavelength 0.71073
_diffrn_reflns_av_R_equivalents 0.0609
_diffrn_reflns_av_unetI/netI 0.0716
_diffrn_reflns_Laue_measured_fraction_full 1.000
_diffrn_reflns_Laue_measured_fraction_max 0.995
_diffrn_reflns_limit_h_max 13
_diffrn_reflns_limit_h_min -14
_diffrn_reflns_limit_k_max 8
_diffrn_reflns_limit_k_min -10
_diffrn_reflns_limit_l_max 25
_diffrn_reflns_limit_l_min -24
_diffrn_reflns_number 20340
_diffrn_reflns_point_group_measured_fraction_full 1.000
_diffrn_reflns_point_group_measured_fraction_max 0.995
_diffrn_reflns_theta_full 25.242
_diffrn_reflns_theta_max 26.496
_diffrn_reflns_theta_min 1.962
_exptl_absorpt_coefficient_mu 0.083
_exptl_absorpt_correction_T_max 0.745
_exptl_absorpt_correction_T_min 0.669
_exptl_absorpt_correction_type multi-scan
_exptl_absorpt_process_details SADABS
_exptl_crystal_colour colorless
_exptl_crystal_density_diffrn 1.312
_exptl_crystal_description block
_exptl_crystal_F_000 784
_exptl_crystal_size_max 0.350
_exptl_crystal_size_mid 0.250
_exptl_crystal_size_min 0.200
_refine_diff_density_max 0.150
_refine_diff_density_min -0.192
_refine_diff_density_rms 0.038
_refine_ls_extinction_coef 0.0098(12)
_refine_ls_extinction_expression Fc^*^=kFc[1+0.001xFc^2^\l^3^/sin(2\q)]^-1/4^
_refine_ls_extinction_method 'SHELXL-2014/7 (Sheldrick 2014'
_refine_ls_goodness_of_fit_ref 0.968
_refine_ls_hydrogen_treatment refall
_refine_ls_matrix_type full
_refine_ls_number_parameters 331
_refine_ls_number_reflns 3907
_refine_ls_number_restraints 0
_refine_ls_restrained_S_all 0.968
_refine_ls_R_factor_all 0.1205
_refine_ls_R_factor_gt 0.0447
_refine_ls_shift/su_max 0.000
_refine_ls_shift/su_mean 0.000
_refine_ls_structure_factor_coef Fsqd
_refine_ls_weighting_details 'w=1/[\s^2^(Fo^2^)+(0.0522P)^2^] where P=(Fo^2^+2Fc^2^)/3'
_refine_ls_weighting_scheme calc
_refine_ls_wR_factor_gt 0.0928
_refine_ls_wR_factor_ref 0.1166
_reflns_Friedel_coverage 0.000
_reflns_number_gt 1999
_reflns_number_total 3907
_reflns_threshold_expression 'I > 2\s(I)'
_cod_data_source_file jo6b02395_si_003.cif
_cod_data_source_block datam
_cod_depositor_comments
;
The following automatic conversions were performed:

'_exptl_absorpt_correction_type' value 'Multi-scan' changed to
'multi-scan' according to
/home/data/users/saulius/crontab/automatic-downloads/current/ACS/lib/dictionaries/cif_core.dic
dictionary named 'cif_core.dic' version 2.4.2 from 2011-04-26.

Automatic conversion script
Id: cif_fix_values 4973 2017-02-22 13:04:09Z antanas 
;
_cod_database_code 4032302
_shelx_shelxl_version_number 2014/7
_shelx_space_group_comment
;
The symmetry employed for this shelxl refinement is uniquely defined
by the following loop, which should always be used as a source of
symmetry information in preference to the above space-group names.
They are only intended as comments.
;
_shelx_estimated_absorpt_t_min 0.972
_shelx_estimated_absorpt_t_max 0.984

loop_
_space_group_symop_operation_xyz
'x, y, z'
'-x+1/2, y+1/2, -z+1/2'
'-x, -y, -z'
'x-1/2, -y-1/2, z-1/2'

loop_
_atom_site_label
_atom_site_type_symbol
_atom_site_fract_x
_atom_site_fract_y
_atom_site_fract_z
_atom_site_U_iso_or_equiv
_atom_site_adp_type
_atom_site_occupancy
_atom_site_site_symmetry_order
_atom_site_calc_flag
O2 O 0.51805(11) 0.71045(17) 0.54989(6) 0.0460(4) Uani 1 1 d
O1 O 0.13889(12) 0.9520(2) 0.54883(8) 0.0618(5) Uani 1 1 d
N1 N 0.03399(16) 0.7958(3) 0.47161(9) 0.0501(5) Uani 1 1 d
C26 C 0.33193(16) 0.7126(2) 0.51345(9) 0.0392(5) Uani 1 1 d
C25 C 0.51072(17) 0.7795(3) 0.48790(10) 0.0431(5) Uani 1 1 d
C24 C 0.39910(16) 0.7842(2) 0.46246(9) 0.0397(5) Uani 1 1 d
C23 C 0.40720(16) 0.6745(2) 0.56506(9) 0.0406(5) Uani 1 1 d
C22 C 0.37542(18) 0.8611(3) 0.39926(9) 0.0435(5) Uani 1 1 d
C21 C 0.39555(17) 0.6122(2) 0.63224(9) 0.0418(5) Uani 1 1 d
C20 C 0.04641(17) 0.6449(3) 0.43768(9) 0.0442(5) Uani 1 1 d
C19 C 0.15060(17) 0.5724(3) 0.45835(9) 0.0441(5) Uani 1 1 d
C18 C 0.20550(17) 0.6776(3) 0.51307(10) 0.0432(5) Uani 1 1 d
C17 C 0.12591(17) 0.8271(3) 0.51416(10) 0.0480(6) Uani 1 1 d
C16 C 0.47050(19) 0.9289(2) 0.36728(10) 0.0479(6) Uani 1 1 d
C15 C -0.0268(2) 0.5735(3) 0.38984(11) 0.0535(6) Uani 1 1 d
C14 C 0.6052(2) 0.8426(3) 0.45694(11) 0.0513(6) Uani 1 1 d
C13 C 0.4741(2) 0.4986(3) 0.66045(12) 0.0531(6) Uani 1 1 d
C12 C 0.2663(2) 0.8739(3) 0.36675(11) 0.0543(6) Uani 1 1 d
C11 C 0.3094(2) 0.6708(3) 0.67066(11) 0.0528(6) Uani 1 1 d
C10 C 0.1835(2) 0.4249(3) 0.42999(11) 0.0548(6) Uani 1 1 d
C9 C 0.5834(2) 0.9161(3) 0.39737(12) 0.0544(6) Uani 1 1 d
C8 C 0.0071(2) 0.4245(3) 0.36298(12) 0.0617(7) Uani 1 1 d
C7 C 0.4655(3) 0.4465(3) 0.72508(13) 0.0645(7) Uani 1 1 d
C6 C 0.4494(3) 1.0097(3) 0.30604(12) 0.0636(7) Uani 1 1 d
C5 C 0.2510(3) 0.9511(3) 0.30672(12) 0.0668(7) Uani 1 1 d
C4 C 0.1100(3) 0.3508(4) 0.38199(12) 0.0655(7) Uani 1 1 d
C3 C 0.3430(3) 1.0215(3) 0.27632(13) 0.0700(8) Uani 1 1 d
C2 C 0.3022(2) 0.6192(4) 0.73550(12) 0.0666(7) Uani 1 1 d
C1 C 0.3810(3) 0.5077(4) 0.76309(14) 0.0706(8) Uani 1 1 d
H17 H 0.512(2) 1.058(3) 0.2866(11) 0.070(7) Uiso 1 1 d
H16 H 0.5365(18) 0.459(3) 0.6335(10) 0.062(7) Uiso 1 1 d
H15 H 0.6483(18) 0.964(2) 0.3709(9) 0.060(6) Uiso 1 1 d
H14 H 0.1928(15) 0.621(2) 0.5537(9) 0.046(6) Uiso 1 1 d
H13 H -0.0948(18) 0.631(3) 0.3760(9) 0.060(7) Uiso 1 1 d
H12 H 0.2549(18) 0.754(3) 0.6522(10) 0.059(7) Uiso 1 1 d
H11 H 0.240(2) 0.660(3) 0.7614(11) 0.070(7) Uiso 1 1 d
H10 H 0.174(2) 0.948(3) 0.2866(10) 0.071(8) Uiso 1 1 d
H9 H 0.1999(19) 0.831(3) 0.3866(11) 0.067(7) Uiso 1 1 d
H8 H -0.0439(19) 0.368(3) 0.3299(10) 0.071(7) Uiso 1 1 d
H7 H 0.3351(19) 1.079(3) 0.2327(11) 0.081(8) Uiso 1 1 d
H6 H 0.2602(19) 0.376(3) 0.4430(10) 0.067(7) Uiso 1 1 d
H5 H 0.130(2) 0.247(3) 0.3629(11) 0.081(8) Uiso 1 1 d
H4 H 0.376(2) 0.473(3) 0.8094(14) 0.097(9) Uiso 1 1 d
H3 H 0.520(2) 0.361(3) 0.7425(12) 0.101(9) Uiso 1 1 d
H2 H 0.682(2) 0.831(3) 0.4797(10) 0.070(7) Uiso 1 1 d
H1 H -0.023(2) 0.866(3) 0.4651(11) 0.078(9) Uiso 1 1 d

loop_
_atom_site_aniso_label
_atom_site_aniso_U_11
_atom_site_aniso_U_22
_atom_site_aniso_U_33
_atom_site_aniso_U_23
_atom_site_aniso_U_13
_atom_site_aniso_U_12
O2 0.0320(8) 0.0559(9) 0.0501(9) -0.0007(7) 0.0026(6) 0.0026(7)
O1 0.0400(9) 0.0686(11) 0.0761(11) -0.0232(9) -0.0042(8) 0.0086(8)
N1 0.0296(11) 0.0594(14) 0.0605(12) -0.0091(10) -0.0030(9) 0.0073(10)
C26 0.0312(12) 0.0402(12) 0.0464(12) -0.0013(10) 0.0031(9) 0.0029(10)
C25 0.0371(13) 0.0477(14) 0.0449(13) -0.0009(10) 0.0056(10) 0.0028(11)
C24 0.0345(12) 0.0419(12) 0.0432(12) -0.0025(10) 0.0056(9) 0.0042(10)
C23 0.0310(12) 0.0428(13) 0.0484(13) -0.0048(10) 0.0044(10) 0.0027(10)
C22 0.0443(13) 0.0426(13) 0.0441(12) -0.0044(10) 0.0071(10) 0.0049(10)
C21 0.0390(13) 0.0420(13) 0.0437(12) 0.0010(10) -0.0044(10) -0.0030(10)
C20 0.0348(13) 0.0527(14) 0.0457(12) 0.0009(11) 0.0068(10) -0.0026(11)
C19 0.0377(13) 0.0486(14) 0.0462(12) 0.0014(10) 0.0055(10) -0.0012(11)
C18 0.0326(12) 0.0522(14) 0.0449(13) 0.0029(11) 0.0044(10) 0.0028(10)
C17 0.0341(13) 0.0566(16) 0.0534(13) -0.0054(12) 0.0040(10) 0.0029(11)
C16 0.0580(16) 0.0420(13) 0.0450(13) -0.0024(10) 0.0130(11) -0.0012(11)
C15 0.0392(14) 0.0710(19) 0.0500(14) -0.0011(12) 0.0001(11) -0.0041(14)
C14 0.0391(14) 0.0588(16) 0.0570(15) -0.0054(12) 0.0104(12) -0.0007(12)
C13 0.0560(16) 0.0492(15) 0.0530(15) -0.0012(12) -0.0075(12) 0.0032(12)
C12 0.0520(16) 0.0592(16) 0.0517(14) 0.0066(12) 0.0035(12) 0.0066(13)
C11 0.0471(15) 0.0627(16) 0.0492(14) 0.0046(12) 0.0062(11) 0.0027(13)
C10 0.0505(16) 0.0540(16) 0.0604(15) -0.0003(12) 0.0058(12) 0.0045(13)
C9 0.0508(16) 0.0569(16) 0.0574(15) -0.0056(12) 0.0182(13) -0.0085(12)
C8 0.0558(17) 0.074(2) 0.0561(15) -0.0111(14) 0.0065(13) -0.0152(16)
C7 0.0705(19) 0.0563(17) 0.0641(18) 0.0103(13) -0.0192(15) -0.0046(15)
C6 0.074(2) 0.0622(18) 0.0562(16) 0.0008(13) 0.0176(15) -0.0066(15)
C5 0.070(2) 0.0738(19) 0.0562(16) 0.0090(13) -0.0016(15) 0.0157(16)
C4 0.072(2) 0.0577(18) 0.0674(17) -0.0134(14) 0.0064(14) -0.0045(16)
C3 0.090(2) 0.0678(19) 0.0528(16) 0.0120(14) 0.0084(16) 0.0080(16)
C2 0.0652(18) 0.081(2) 0.0546(16) 0.0061(14) 0.0123(14) -0.0056(15)
C1 0.082(2) 0.077(2) 0.0513(16) 0.0143(15) -0.0042(16) -0.0202(17)

loop_
_atom_type_symbol
_atom_type_description
_atom_type_scat_dispersion_real
_atom_type_scat_dispersion_imag
_atom_type_scat_source
C C 0.0033 0.0016 'International Tables Vol C Tables 4.2.6.8 and 6.1.1.4'
H H 0.0000 0.0000 'International Tables Vol C Tables 4.2.6.8 and 6.1.1.4'
N N 0.0061 0.0033 'International Tables Vol C Tables 4.2.6.8 and 6.1.1.4'
O O 0.0106 0.0060 'International Tables Vol C Tables 4.2.6.8 and 6.1.1.4'

loop_
_geom_angle_atom_site_label_1
_geom_angle_atom_site_label_2
_geom_angle_atom_site_label_3
_geom_angle
C25 O2 C23 106.22(15)
C17 N1 C20 111.59(19)
C17 N1 H1 122.6(16)
C20 N1 H1 125.7(15)
C23 C26 C24 106.32(17)
C23 C26 C18 123.61(18)
C24 C26 C18 130.04(17)
O2 C25 C24 111.12(16)
O2 C25 C14 123.28(19)
C24 C25 C14 125.5(2)
C25 C24 C22 118.36(18)
C25 C24 C26 105.39(16)
C22 C24 C26 136.11(18)
C26 C23 O2 110.89(17)
C26 C23 C21 134.31(18)
O2 C23 C21 114.73(16)
C12 C22 C16 118.1(2)
C12 C22 C24 124.88(19)
C16 C22 C24 117.01(19)
C11 C21 C13 118.4(2)
C11 C21 C23 120.90(19)
C13 C21 C23 120.6(2)
C15 C20 C19 122.2(2)
C15 C20 N1 128.6(2)
C19 C20 N1 109.20(18)
C10 C19 C20 119.7(2)
C10 C19 C18 132.1(2)
C20 C19 C18 108.23(18)
C26 C18 C19 119.02(17)
C26 C18 C17 117.02(18)
C19 C18 C17 102.69(16)
C26 C18 H14 106.6(11)
C19 C18 H14 106.5(11)
C17 C18 H14 103.6(11)
O1 C17 N1 125.4(2)
O1 C17 C18 126.76(19)
N1 C17 C18 107.82(19)
C6 C16 C9 121.3(2)
C6 C16 C22 118.3(2)
C9 C16 C22 120.4(2)
C20 C15 C8 117.1(2)
C20 C15 H13 118.7(13)
C8 C15 H13 124.2(13)
C9 C14 C25 116.4(2)
C9 C14 H2 125.1(12)
C25 C14 H2 118.4(12)
C7 C13 C21 120.2(2)
C7 C13 H16 121.5(12)
C21 C13 H16 118.3(12)
C5 C12 C22 121.1(2)
C5 C12 H9 117.9(14)
C22 C12 H9 120.9(13)
C2 C11 C21 121.0(2)
C2 C11 H12 119.3(12)
C21 C11 H12 119.6(12)
C19 C10 C4 118.8(2)
C19 C10 H6 119.6(12)
C4 C10 H6 121.6(12)
C14 C9 C16 122.2(2)
C14 C9 H15 121.3(11)
C16 C9 H15 116.4(11)
C4 C8 C15 122.0(2)
C4 C8 H8 118.7(13)
C15 C8 H8 119.3(13)
C1 C7 C13 120.9(3)
C1 C7 H3 121.4(15)
C13 C7 H3 117.6(15)
C3 C6 C16 122.2(3)
C3 C6 H17 120.5(14)
C16 C6 H17 117.3(14)
C12 C5 C3 120.9(3)
C12 C5 H10 115.8(13)
C3 C5 H10 123.3(13)
C8 C4 C10 120.3(3)
C8 C4 H5 119.9(15)
C10 C4 H5 119.8(15)
C6 C3 C5 119.4(3)
C6 C3 H7 117.4(13)
C5 C3 H7 123.2(13)
C1 C2 C11 120.1(3)
C1 C2 H11 120.2(13)
C11 C2 H11 119.7(13)
C7 C1 C2 119.4(3)
C7 C1 H4 120.6(16)
C2 C1 H4 120.0(16)

loop_
_geom_bond_atom_site_label_1
_geom_bond_atom_site_label_2
_geom_bond_distance
O2 C25 1.369(2)
O2 C23 1.381(2)
O1 C17 1.229(2)
N1 C17 1.361(3)
N1 C20 1.406(3)
N1 H1 0.88(2)
C26 C23 1.361(3)
C26 C24 1.452(3)
C26 C18 1.506(3)
C25 C24 1.376(3)
C25 C14 1.398(3)
C24 C22 1.432(3)
C23 C21 1.462(3)
C22 C12 1.406(3)
C22 C16 1.428(3)
C21 C11 1.391(3)
C21 C13 1.395(3)
C20 C15 1.380(3)
C20 C19 1.394(3)
C19 C10 1.382(3)
C19 C18 1.507(3)
C18 C17 1.522(3)
C18 H14 0.956(18)
C16 C6 1.408(3)
C16 C9 1.425(3)
C15 C8 1.384(3)
C15 H13 0.95(2)
C14 C9 1.353(3)
C14 H2 0.99(2)
C13 C7 1.382(3)
C13 H16 0.99(2)
C12 C5 1.366(3)
C12 H9 0.96(2)
C11 C2 1.383(3)
C11 H12 0.99(2)
C10 C4 1.392(3)
C10 H6 1.00(2)
C9 H15 1.03(2)
C8 C4 1.377(3)
C8 H8 0.98(2)
C7 C1 1.379(4)
C7 H3 0.99(3)
C6 C3 1.354(4)
C6 H17 0.94(2)
C5 C3 1.391(4)
C5 H10 0.96(2)
C4 H5 0.95(2)
C3 H7 0.99(2)
C2 C1 1.380(4)
C2 H11 0.98(2)
C1 H4 0.98(3)
